data_5000108
loop_
_publ_author_name
'Sutor, D. J.'

_publ_section_title
;
 The structures of the pyrimidines and purines.
 VII. The crystal structure of caffeine
;
_journal_issue 7
_journal_name_full 'Acta Crystallographica'
_journal_page_first 453
_journal_page_last 458
_journal_paper_doi 10.1107/S0365110X58001286
_journal_volume 11
_journal_year 1958
_chemical_formula_sum 'C8 H12 N4 O3'
_chemical_name_common 'caffeine monohydrate'
_chemical_name_systematic
;
 1,3,7-trimethyl-2,3,6,7-tetrahydro-1H-purine-2,6-dione hydrate
;
_space_group_IT_number 14
_symmetry_cell_setting monoclinic
_symmetry_space_group_name_Hall '-P 2yab'
_symmetry_space_group_name_H-M 'P 1 21/a 1'
_cell_angle_alpha 90
_cell_angle_beta 97(5)
_cell_angle_gamma 90
_cell_formula_units_Z 4
_cell_length_a 14.8(1)
_cell_length_b 16.7(1)
_cell_length_c 3.97(3)
_cod_depositor_comments
;
 Added the '_chemical_name_common' and '_chemical_name_systematic' data items.

 Antanas Vaitkus,
 2021-08-04
;
_cod_original_sg_symbol_H-M 'P 21/a'
_cod_database_code 5000108

loop_
_symmetry_equiv_pos_site_id
_symmetry_equiv_pos_as_xyz
1 x,y,z
2 1/2-x,1/2+y,-z
3 -x,-y,-z
4 -1/2+x,-1/2-y,z

loop_
_atom_site_label
_atom_site_type_symbol
_atom_site_fract_x
_atom_site_fract_y
_atom_site_fract_z
C1 C 0.24140 0.22250 -0.09980
C2 C 0.10030 0.25330 0.12950
C3 C 0.08410 0.17590 0.19440
C4 C 0.14630 0.11430 0.11550
C5 C -0.01990 0.25200 0.36380
C6 C 0.28910 0.08320 -0.12100
C7 C 0.19590 0.36380 -0.07910
C8 C -0.04640 0.10530 0.45840
N1 N 0.21960 0.14150 -0.02650
N2 N 0.18010 0.27690 -0.01520
N3 N 0.00200 0.17490 0.33760
N4 N 0.04030 0.30080 0.24400
O1 O 0.30630 0.24000 -0.23860
O2 O 0.13630 0.04040 0.16160
O3 O 0.01840 0.47050 0.27050
H1 H -0.08700 0.26100 0.47400
H2 H -0.01300 0.06200 0.59900
H3 H -0.06500 0.06300 0.27800
H4 H -0.10500 0.13700 0.51000
H5 H 0.26300 0.36200 -0.14300
H6 H 0.22800 0.39600 0.10500
H7 H 0.14200 0.37700 -0.21700
H8 H 0.34800 0.10000 -0.22800
H9 H 0.30000 0.03300 0.02200
H10 H 0.25700 0.06000 -0.32400

loop_
_atom_type_symbol
_atom_type_radius_bond
C 0.68
H 0.23
N 0.68
O 0.68
